data_2205691
loop_
_publ_author_name
'Wen Feng'
'Xue-ping Wu'
'Wei-Ke Su'

_publ_section_title
;
 <i>S</i>-(4-Methoxyphenyl)
 3-methylsulfonyl-2-oxoimidazolidine-1-carbothioate
;
_journal_issue 5
_journal_name_full 'Acta Crystallographica Section E'
_journal_page_first o1507
_journal_page_last o1508
_journal_paper_doi 10.1107/S1600536805012560
_journal_volume 61
_journal_year 2005
_chemical_formula_iupac 'C12 H14 N2 O5 S2'
_chemical_formula_moiety 'C12 H14 N2 O5 S2'
_chemical_formula_sum 'C12 H14 N2 O5 S2'
_chemical_formula_weight 330.37
_chemical_name_systematic
;
S-(4-methoxyphenyl) 3-methylsulfonyl-2-oxoimidazolidine-1-carbothioate
;
_space_group_IT_number 14
_symmetry_cell_setting monoclinic
_symmetry_space_group_name_Hall '-P 2yn'
_symmetry_space_group_name_H-M 'P 1 21/n 1'
_atom_sites_solution_hydrogens geom
_atom_sites_solution_primary direct
_atom_sites_solution_secondary difmap
_audit_creation_method SHELXL-97
_cell_angle_alpha 90.00
_cell_angle_beta 108.6620(10)
_cell_angle_gamma 90.00
_cell_formula_units_Z 4
_cell_length_a 10.5529(8)
_cell_length_b 11.9861(9)
_cell_length_c 11.9789(9)
_cell_measurement_reflns_used 2478
_cell_measurement_temperature 298(2)
_cell_measurement_theta_max 24.98
_cell_measurement_theta_min 2.24
_cell_volume 1435.52(19)
_computing_cell_refinement 'SAINT (Bruker, 2002)'
_computing_data_collection 'SMART (Bruker, 2002)'
_computing_data_reduction SAINT
_computing_molecular_graphics 'XP (Bruker, 2002)'
_computing_publication_material SHELXL97
_computing_structure_refinement 'SHELXL97 (Sheldrick, 1997)'
_computing_structure_solution 'SHELXS97 (Sheldrick, 1997)'
_diffrn_ambient_temperature 298(2)
_diffrn_measured_fraction_theta_full 0.996
_diffrn_measured_fraction_theta_max 0.996
_diffrn_measurement_device_type 'Bruker APEX area-detector'
_diffrn_measurement_method '\f and \w'
_diffrn_radiation_monochromator graphite
_diffrn_radiation_source 'fine-focus sealed tube'
_diffrn_radiation_type MoK\a
_diffrn_radiation_wavelength 0.71073
_diffrn_reflns_av_R_equivalents 0.0226
_diffrn_reflns_av_sigmaI/netI 0.0262
_diffrn_reflns_limit_h_max 12
_diffrn_reflns_limit_h_min -12
_diffrn_reflns_limit_k_max 14
_diffrn_reflns_limit_k_min -14
_diffrn_reflns_limit_l_max 14
_diffrn_reflns_limit_l_min -9
_diffrn_reflns_number 7468
_diffrn_reflns_theta_full 25.21
_diffrn_reflns_theta_max 25.21
_diffrn_reflns_theta_min 2.24
_diffrn_standards_decay_% 0
_diffrn_standards_interval_time 0
_diffrn_standards_number 0
_exptl_absorpt_coefficient_mu 0.394
_exptl_absorpt_correction_T_max 0.9470
_exptl_absorpt_correction_T_min 0.8944
_exptl_absorpt_correction_type multi-scan
_exptl_absorpt_process_details '(SADABS; Bruker, 2002)'
_exptl_crystal_colour Colorless
_exptl_crystal_density_diffrn 1.529
_exptl_crystal_density_method 'not measured'
_exptl_crystal_description Block
_exptl_crystal_F_000 688
_exptl_crystal_size_max 0.29
_exptl_crystal_size_mid 0.15
_exptl_crystal_size_min 0.14
_refine_diff_density_max 0.274
_refine_diff_density_min -0.303
_refine_ls_extinction_method none
_refine_ls_goodness_of_fit_ref 1.176
_refine_ls_hydrogen_treatment constr
_refine_ls_matrix_type full
_refine_ls_number_parameters 192
_refine_ls_number_reflns 2581
_refine_ls_number_restraints 0
_refine_ls_restrained_S_all 1.176
_refine_ls_R_factor_all 0.0584
_refine_ls_R_factor_gt 0.0524
_refine_ls_shift/su_max 0.000
_refine_ls_shift/su_mean 0.000
_refine_ls_structure_factor_coef Fsqd
_refine_ls_weighting_details 'calc w = 1/[\s^2^(Fo^2^)+(0.0443P)^2^+0.9471P] where P = (Fo^2^+2Fc^2^)/3'
_refine_ls_weighting_scheme calc
_refine_ls_wR_factor_gt 0.1153
_refine_ls_wR_factor_ref 0.1188
_reflns_number_gt 2348
_reflns_number_total 2581
_reflns_threshold_expression I>2\s(I)
_cod_data_source_file cv6495.cif
_cod_data_source_block I
_cod_depositor_comments
;
The following automatic conversions were performed:
'_symmetry_cell_setting' value 'Monoclinic' changed to 'monoclinic'
according to '/home/saulius/struct/CIF-dictionaries/cif_core.dic'
dictionary named 'cif_core.dic' version 2.4.1 from
2010-06-29.

'_exptl_absorpt_correction_type' value 'Multi-scan' changed
to 'multi-scan' according to
'/home/saulius/struct/CIF-dictionaries/cif_core.dic' dictionary named
'cif_core.dic' version 2.4.1 from 2010-06-29.

Automatic conversion script
Id: cif_fix_enum 1527 2010-12-29 10:47:43Z saulius 

The following automatic conversions were performed:

'_symmetry_cell_setting' value 'Monoclinic' changed to 'monoclinic'
according to /home/saulius/struct/CIF-dictionaries/cif_core.dic
dictionary named 'cif_core.dic' version 2.4.1 from
2010-06-29.

'_exptl_absorpt_correction_type' value 'Multi-scan'
changed to 'multi-scan' according to
/home/saulius/struct/CIF-dictionaries/cif_core.dic dictionary named
'cif_core.dic' version 2.4.1 from 2010-06-29.

Automatic conversion script
Id: cif_fix_values 1715 2011-07-08 13:25:40Z adriana 
;
_cod_original_sg_symbol_Hall -P2yn
_cod_original_sg_symbol_H-M 'P 21/n'
_cod_database_code 2205691
_cod_database_fobs_code 2205691

loop_
_symmetry_equiv_pos_as_xyz
'x, y, z'
'-x+1/2, y+1/2, -z+1/2'
'-x, -y, -z'
'x-1/2, -y-1/2, z-1/2'

loop_
_atom_site_label
_atom_site_fract_x
_atom_site_fract_y
_atom_site_fract_z
_atom_site_U_iso_or_equiv
_atom_site_adp_type
_atom_site_calc_flag
_atom_site_refinement_flags
_atom_site_occupancy
_atom_site_type_symbol
S1 0.09396(8) 0.03041(6) 0.26723(6) 0.0447(2) Uani d . 1 S
S2 0.40791(7) -0.01175(6) 0.74488(6) 0.0407(2) Uani d . 1 S
O1 0.2073(2) 0.1590(2) 0.1216(2) 0.0665(7) Uani d . 1 O
O2 -0.0152(2) 0.2031(2) 0.33888(19) 0.0670(7) Uani d . 1 O
O3 0.2760(2) -0.03352(19) 0.48218(18) 0.0557(6) Uani d . 1 O
O4 0.4194(2) 0.0299(2) 0.85821(18) 0.0577(6) Uani d . 1 O
O5 0.3940(2) -0.12824(18) 0.7238(2) 0.0591(6) Uani d . 1 O
N1 0.1264(2) 0.10621(19) 0.48625(19) 0.0369(5) Uani d . 1 N
N2 0.2726(2) 0.0503(2) 0.6548(2) 0.0418(6) Uani d . 1 N
C1 0.2850(4) 0.1941(4) 0.0519(4) 0.0818(13) Uani d . 1 C
H1A 0.2707 0.1444 -0.0139 0.123 Uiso calc R 1 H
H1B 0.3779 0.1933 0.0983 0.123 Uiso calc R 1 H
H1C 0.2594 0.2684 0.0237 0.123 Uiso calc R 1 H
C2 0.0721(3) 0.1549(2) 0.0714(3) 0.0441(7) Uani d . 1 C
C3 0.0022(4) 0.2047(3) -0.0352(3) 0.0583(9) Uani d . 1 C
H3 0.0477 0.2449 -0.0769 0.070 Uiso calc R 1 H
C4 -0.1349(4) 0.1943(3) -0.0789(3) 0.0639(10) Uani d . 1 C
H4 -0.1813 0.2276 -0.1504 0.077 Uiso calc R 1 H
C5 -0.2039(3) 0.1361(3) -0.0195(3) 0.0608(9) Uani d . 1 C
H5 -0.2963 0.1290 -0.0505 0.073 Uiso calc R 1 H
C6 -0.1349(3) 0.0876(3) 0.0873(3) 0.0512(8) Uani d . 1 C
H6 -0.1815 0.0480 0.1285 0.061 Uiso calc R 1 H
C7 0.0022(3) 0.0973(2) 0.1335(2) 0.0401(6) Uani d . 1 C
C8 0.0604(3) 0.1264(2) 0.3677(2) 0.0404(6) Uani d . 1 C
C9 0.2308(3) 0.0326(2) 0.5343(2) 0.0381(6) Uani d . 1 C
C10 0.0962(3) 0.1738(2) 0.5768(2) 0.0432(7) Uani d . 1 C
H10A 0.0127 0.1507 0.5873 0.052 Uiso calc R 1 H
H10B 0.0906 0.2524 0.5563 0.052 Uiso calc R 1 H
C11 0.2139(3) 0.1512(3) 0.6872(3) 0.0475(7) Uani d . 1 C
H11A 0.2770 0.2127 0.7044 0.057 Uiso calc R 1 H
H11B 0.1843 0.1381 0.7548 0.057 Uiso calc R 1 H
C12 0.5392(3) 0.0387(3) 0.7000(3) 0.0622(9) Uani d . 1 C
H12A 0.5430 0.1185 0.7071 0.093 Uiso calc R 1 H
H12B 0.5247 0.0181 0.6195 0.093 Uiso calc R 1 H
H12C 0.6220 0.0073 0.7489 0.093 Uiso calc R 1 H

loop_
_atom_site_aniso_label
_atom_site_aniso_U_11
_atom_site_aniso_U_22
_atom_site_aniso_U_33
_atom_site_aniso_U_12
_atom_site_aniso_U_13
_atom_site_aniso_U_23
S1 0.0496(4) 0.0500(5) 0.0330(4) 0.0095(3) 0.0113(3) 0.0040(3)
S2 0.0384(4) 0.0487(4) 0.0327(4) 0.0063(3) 0.0081(3) 0.0068(3)
O1 0.0457(13) 0.0904(18) 0.0597(14) -0.0126(12) 0.0119(11) 0.0176(13)
O2 0.0710(15) 0.0681(15) 0.0467(13) 0.0349(13) -0.0025(11) -0.0018(11)
O3 0.0651(14) 0.0595(14) 0.0371(11) 0.0264(11) 0.0089(10) -0.0022(10)
O4 0.0569(14) 0.0797(16) 0.0320(11) 0.0123(11) 0.0079(10) 0.0045(11)
O5 0.0632(14) 0.0483(13) 0.0584(14) 0.0099(11) 0.0089(11) 0.0095(11)
N1 0.0347(12) 0.0404(13) 0.0329(12) 0.0066(10) 0.0068(10) 0.0003(10)
N2 0.0423(13) 0.0481(14) 0.0319(12) 0.0114(11) 0.0074(10) -0.0005(11)
C1 0.057(2) 0.083(3) 0.113(3) -0.001(2) 0.038(2) 0.042(3)
C2 0.0424(16) 0.0481(17) 0.0386(16) -0.0007(13) 0.0086(13) -0.0001(13)
C3 0.071(2) 0.060(2) 0.0435(18) 0.0075(17) 0.0186(17) 0.0115(16)
C4 0.067(2) 0.075(2) 0.0390(18) 0.0254(19) 0.0024(17) 0.0017(17)
C5 0.0398(17) 0.083(3) 0.0489(19) 0.0081(17) -0.0011(15) -0.0124(18)
C6 0.0428(17) 0.063(2) 0.0470(18) 0.0002(15) 0.0130(14) -0.0031(15)
C7 0.0418(16) 0.0462(16) 0.0289(14) 0.0022(12) 0.0067(12) -0.0006(12)
C8 0.0367(15) 0.0439(16) 0.0367(15) 0.0016(13) 0.0062(12) 0.0022(13)
C9 0.0381(15) 0.0398(15) 0.0334(14) 0.0048(12) 0.0074(12) 0.0026(12)
C10 0.0420(16) 0.0465(16) 0.0402(16) 0.0078(13) 0.0117(13) -0.0017(13)
C11 0.0527(18) 0.0478(17) 0.0394(16) 0.0114(14) 0.0109(14) -0.0035(13)
C12 0.0417(18) 0.091(3) 0.054(2) -0.0027(17) 0.0156(16) 0.0068(19)

loop_
_atom_type_symbol
_atom_type_description
_atom_type_scat_dispersion_real
_atom_type_scat_dispersion_imag
_atom_type_scat_source
C C 0.0033 0.0016 'International Tables Vol C Tables 4.2.6.8 and 6.1.1.4'
H H 0.0000 0.0000 'International Tables Vol C Tables 4.2.6.8 and 6.1.1.4'
N N 0.0061 0.0033 'International Tables Vol C Tables 4.2.6.8 and 6.1.1.4'
O O 0.0106 0.0060 'International Tables Vol C Tables 4.2.6.8 and 6.1.1.4'
S S 0.1246 0.1234 'International Tables Vol C Tables 4.2.6.8 and 6.1.1.4'

loop_
_geom_angle_atom_site_label_1
_geom_angle_atom_site_label_2
_geom_angle_atom_site_label_3
_geom_angle
C7 S1 C8 98.57(13)
O4 S2 O5 119.36(14)
O4 S2 N2 104.90(12)
O5 S2 N2 107.79(13)
O4 S2 C12 109.90(16)
O5 S2 C12 109.47(17)
N2 S2 C12 104.26(15)
C2 O1 C1 118.4(3)
C9 N1 C8 127.5(2)
C9 N1 C10 112.1(2)
C8 N1 C10 120.2(2)
C9 N2 C11 112.4(2)
C9 N2 S2 121.94(19)
C11 N2 S2 122.94(19)
O1 C1 H1A 109.5
O1 C1 H1B 109.5
H1A C1 H1B 109.5
O1 C1 H1C 109.5
H1A C1 H1C 109.5
H1B C1 H1C 109.5
O1 C2 C7 116.3(3)
O1 C2 C3 124.3(3)
C7 C2 C3 119.3(3)
C4 C3 C2 119.6(3)
C4 C3 H3 120.2
C2 C3 H3 120.2
C5 C4 C3 121.3(3)
C5 C4 H4 119.3
C3 C4 H4 119.3
C4 C5 C6 119.3(3)
C4 C5 H5 120.4
C6 C5 H5 120.4
C7 C6 C5 120.7(3)
C7 C6 H6 119.7
C5 C6 H6 119.7
C6 C7 C2 119.8(3)
C6 C7 S1 121.5(2)
C2 C7 S1 118.6(2)
O2 C8 N1 120.0(3)
O2 C8 S1 124.1(2)
N1 C8 S1 115.8(2)
O3 C9 N2 126.7(3)
O3 C9 N1 126.9(3)
N2 C9 N1 106.4(2)
N1 C10 C11 103.6(2)
N1 C10 H10A 111.0
C11 C10 H10A 111.0
N1 C10 H10B 111.0
C11 C10 H10B 111.0
H10A C10 H10B 109.0
N2 C11 C10 102.3(2)
N2 C11 H11A 111.3
C10 C11 H11A 111.3
N2 C11 H11B 111.3
C10 C11 H11B 111.3
H11A C11 H11B 109.2
S2 C12 H12A 109.5
S2 C12 H12B 109.5
H12A C12 H12B 109.5
S2 C12 H12C 109.5
H12A C12 H12C 109.5
H12B C12 H12C 109.5

loop_
_geom_bond_atom_site_label_1
_geom_bond_atom_site_label_2
_geom_bond_distance
S1 C7 1.776(3)
S1 C8 1.781(3)
S2 O4 1.415(2)
S2 O5 1.418(2)
S2 N2 1.664(2)
S2 C12 1.747(3)
O1 C2 1.361(3)
O1 C1 1.409(4)
O2 C8 1.194(3)
O3 C9 1.199(3)
N1 C9 1.385(3)
N1 C8 1.388(3)
N1 C10 1.468(3)
N2 C9 1.383(3)
N2 C11 1.467(4)
C1 H1A 0.9600
C1 H1B 0.9600
C1 H1C 0.9600
C2 C7 1.387(4)
C2 C3 1.388(4)
C3 C4 1.378(5)
C3 H3 0.9300
C4 C5 1.361(5)
C4 H4 0.9300
C5 C6 1.381(5)
C5 H5 0.9300
C6 C7 1.379(4)
C6 H6 0.9300
C10 C11 1.521(4)
C10 H10A 0.9700
C10 H10B 0.9700
C11 H11A 0.9700
C11 H11B 0.9700
C12 H12A 0.9600
C12 H12B 0.9600
C12 H12C 0.9600

loop_
_geom_hbond_atom_site_label_D
_geom_hbond_atom_site_label_H
_geom_hbond_atom_site_label_A
_geom_hbond_site_symmetry_A
_geom_hbond_distance_DH
_geom_hbond_distance_HA
_geom_hbond_distance_DA
_geom_hbond_angle_DHA
_geom_hbond_publ_flag
C11 H11A O2 4_666 0.97 2.48 3.346(4) 148 yes
C3 H3 O5 2 0.93 2.55 3.449(4) 164 yes
C1 H1C O3 2 0.96 2.40 3.328(5) 162 yes

loop_
_cod_related_entry_id
_cod_related_entry_database
_cod_related_entry_code
1 ChemSpider 21129610
